data_4334097
loop_
_publ_author_name
'Ayan Patra'
'Tamal K. Sen'
'Atanu Ghorai'
'Ghezai T. Musie'
'Swadhin K. Mandal'
'Utpal Ghosh'
'Manindranath Bera'

_publ_section_title
;
 Synthesis, Structure, Spectroscopic Characterization, and Protein Binding
 Affinity of New Water-Soluble Hetero- and Homometallic Tetranuclear
 [CuII2ZnII2] and [CuII4] Clusters
;
_journal_name_full 'Inorganic Chemistry'
_journal_page_first 2880
_journal_page_last 2890
_journal_paper_doi 10.1021/ic302099y
_journal_volume 52
_journal_year 2013
_chemical_formula_sum 'C47 H62 Cu2 N4 Na4 O30 Zn2'
_chemical_formula_weight 1512.78
_chemical_name_systematic
;
 ?
;
_space_group_IT_number 2
_symmetry_cell_setting triclinic
_symmetry_space_group_name_Hall '-P 1'
_symmetry_space_group_name_H-M 'P -1'
_atom_sites_solution_hydrogens geom
_atom_sites_solution_primary direct
_atom_sites_solution_secondary difmap
_audit_creation_method SHELXL-97
_cell_angle_alpha 77.940(3)
_cell_angle_beta 68.504(3)
_cell_angle_gamma 64.402(3)
_cell_formula_units_Z 2
_cell_length_a 14.0024(9)
_cell_length_b 15.4647(9)
_cell_length_c 17.0062(10)
_cell_measurement_reflns_used 25
_cell_measurement_temperature 296(2)
_cell_measurement_theta_max 30.5
_cell_measurement_theta_min 1.3
_cell_volume 3084.5(3)
_computing_cell_refinement Bruker
_computing_data_collection Bruker
_computing_data_reduction Bruker
_computing_structure_refinement 'SHELXL-97 (Sheldrick, 1997)'
_computing_structure_solution 'SHELXL-97 (Sheldrick,1990)'
_diffrn_ambient_temperature 296(2)
_diffrn_measured_fraction_theta_full 0.946
_diffrn_measured_fraction_theta_max 0.946
_diffrn_measurement_device_type Bruker
_diffrn_measurement_method /W-scan
_diffrn_radiation_monochromator graphite
_diffrn_radiation_source 'fine-focus sealed tube'
_diffrn_radiation_type MoK\a
_diffrn_radiation_wavelength 0.71073
_diffrn_reflns_av_R_equivalents 0.0401
_diffrn_reflns_av_sigmaI/netI 0.0596
_diffrn_reflns_limit_h_max 17
_diffrn_reflns_limit_h_min -19
_diffrn_reflns_limit_k_max 21
_diffrn_reflns_limit_k_min -22
_diffrn_reflns_limit_l_max 22
_diffrn_reflns_limit_l_min -22
_diffrn_reflns_number 49119
_diffrn_reflns_theta_full 30.53
_diffrn_reflns_theta_max 30.53
_diffrn_reflns_theta_min 1.29
_diffrn_standards_number 25
_exptl_absorpt_coefficient_mu 1.568
_exptl_absorpt_correction_type none
_exptl_crystal_colour Blue
_exptl_crystal_density_diffrn 1.629
_exptl_crystal_description Block
_exptl_crystal_F_000 1548
_exptl_crystal_size_max 0.33
_exptl_crystal_size_mid 0.26
_exptl_crystal_size_min 0.12
_refine_diff_density_max 2.173
_refine_diff_density_min -1.524
_refine_diff_density_rms 0.117
_refine_ls_extinction_method none
_refine_ls_goodness_of_fit_ref 1.035
_refine_ls_hydrogen_treatment mixed
_refine_ls_matrix_type full
_refine_ls_number_parameters 804
_refine_ls_number_reflns 17818
_refine_ls_number_restraints 0
_refine_ls_restrained_S_all 1.035
_refine_ls_R_factor_all 0.0851
_refine_ls_R_factor_gt 0.0516
_refine_ls_shift/su_max 0.000
_refine_ls_shift/su_mean 0.000
_refine_ls_structure_factor_coef Fsqd
_refine_ls_weighting_details 'calc w=1/[\s^2^(Fo^2^)+(0.0913P)^2^+2.3555P] where P=(Fo^2^+2Fc^2^)/3'
_refine_ls_weighting_scheme calc
_refine_ls_wR_factor_gt 0.1490
_refine_ls_wR_factor_ref 0.1675
_reflns_number_gt 12181
_reflns_number_total 17818
_reflns_threshold_expression >2sigma(I)
_cod_data_source_file ic302099y_si_002.cif
_cod_data_source_block tks_1
_cod_depositor_comments
;

2023-09-06
Z value and formula fixed to values more according to usual
chemical conventions.                 miguel
;
_cod_original_formula_sum 'C31.33 H41.33 Cu1.33 N2.67 Na2.67 O20 Zn1.33'
_cod_original_formula_weight 1008.52
_cod_original_formula_units_Z 3
_cod_database_code 4334097

loop_
_symmetry_equiv_pos_as_xyz
'x, y, z'
'-x, -y, -z'

loop_
_atom_site_label
_atom_site_type_symbol
_atom_site_fract_x
_atom_site_fract_y
_atom_site_fract_z
_atom_site_U_iso_or_equiv
_atom_site_adp_type
_atom_site_occupancy
_atom_site_symmetry_multiplicity
_atom_site_calc_flag
_atom_site_refinement_flags
Zn1 Zn -0.47414(3) 0.27848(3) 0.32834(2) 0.02136(9) Uani 1 1 d .
Zn2 Zn -0.64051(3) 0.60088(3) 0.25339(2) 0.02426(10) Uani 1 1 d .
Cu1 Cu -0.34783(3) 0.43448(3) 0.22335(3) 0.02153(10) Uani 1 1 d .
O20 O -0.61669(19) 0.48436(16) 0.21328(15) 0.0236(5) Uani 1 1 d .
H20' H -0.5406 0.4382 0.2095 0.028 Uiso 1 1 calc R
Cu2 Cu -0.71646(3) 0.42047(3) 0.26477(3) 0.02389(10) Uani 1 1 d .
O19 O -0.42185(19) 0.35422(16) 0.22521(14) 0.0228(5) Uani 1 1 d .
H19' H -0.4336 0.3508 0.1758 0.027 Uiso 1 1 calc R
O5 O -0.4837(2) 0.55190(17) 0.25900(16) 0.0273(5) Uani 1 1 d .
O4 O -0.0617(2) 0.2770(2) 0.2715(2) 0.0400(7) Uani 1 1 d .
O2 O -0.2118(2) 0.3902(2) -0.03082(17) 0.0378(6) Uani 1 1 d .
O3 O -0.2132(2) 0.32004(17) 0.23381(17) 0.0294(5) Uani 1 1 d .
O1 O -0.3070(2) 0.47135(19) 0.08465(16) 0.0319(6) Uani 1 1 d .
C27 C -0.7591(4) 0.2193(3) 0.2452(3) 0.0350(8) Uani 1 1 d .
C13 C -0.5449(3) 0.7147(3) 0.2908(2) 0.0299(8) Uani 1 1 d .
H13A H -0.5564 0.7016 0.3511 0.036 Uiso 1 1 calc R
H13B H -0.5267 0.7710 0.2733 0.036 Uiso 1 1 calc R
O15 O -0.3474(2) 0.15096(17) 0.28669(16) 0.0314(6) Uani 1 1 d .
C6 C 0.0081(3) 0.4368(3) 0.1007(2) 0.0325(8) Uani 1 1 d .
H6 H 0.0160 0.4744 0.1321 0.039 Uiso 1 1 calc R
C5 C -0.0981(3) 0.4572(3) 0.0977(2) 0.0261(7) Uani 1 1 d .
O18 O -0.3957(4) 0.3851(2) 0.4893(2) 0.0698(12) Uani 1 1 d .
C25 C -0.9411(3) 0.4587(3) 0.3446(3) 0.0394(9) Uani 1 1 d .
H25A H -0.9503 0.4823 0.3966 0.047 Uiso 1 1 calc R
H25B H -1.0053 0.4444 0.3532 0.047 Uiso 1 1 calc R
O14 O -0.6283(2) 0.31795(18) 0.32781(15) 0.0284(5) Uani 1 1 d .
C7 C -0.2169(3) 0.4229(3) 0.0327(2) 0.0275(7) Uani 1 1 d .
C33 C -0.6154(4) 0.2748(3) 0.1251(3) 0.0428(10) Uani 1 1 d .
O13 O -0.5292(4) 0.2442(3) 0.0641(3) 0.0881(15) Uani 1 1 d .
O7 O -0.7654(3) 0.8287(2) 0.10155(19) 0.0488(8) Uani 1 1 d .
C28 C -0.7875(5) 0.1437(3) 0.2922(3) 0.0502(12) Uani 1 1 d .
H28 H -0.8601 0.1568 0.3279 0.060 Uiso 1 1 calc R
C18 C -0.9238(4) 0.8827(3) 0.3136(3) 0.0400(9) Uani 1 1 d .
H18 H -0.8970 0.9314 0.2952 0.048 Uiso 1 1 calc R
C21 C -1.0089(3) 0.7426(3) 0.3745(2) 0.0354(8) Uani 1 1 d .
H21 H -1.0394 0.6966 0.3977 0.042 Uiso 1 1 calc R
O21 O -0.0168(3) 0.1149(3) 0.2029(3) 0.0788(13) Uani 1 1 d .
H21' H -0.0206 0.1589 0.2253 0.118 Uiso 1 1 calc R
C3 C -0.0134(3) 0.3269(3) 0.0058(2) 0.0352(8) Uani 1 1 d .
H3 H -0.0198 0.2890 -0.0264 0.042 Uiso 1 1 calc R
C32 C -0.6536(4) 0.1991(3) 0.1859(3) 0.0383(9) Uani 1 1 d .
Na4 Na -0.10321(14) 0.31710(12) -0.15877(10) 0.0390(4) Uani 1 1 d .
O9W O 0.7741(3) 0.6924(3) 0.3519(2) 0.0612(9) Uani 1 1 d .
H9WB H 0.8460 0.6555 0.3607 0.073 Uiso 1 1 calc R
H9WA H 0.7297 0.7540 0.3771 0.073 Uiso 1 1 calc R
C2 C 0.0909(3) 0.3065(3) 0.0119(3) 0.0411(9) Uani 1 1 d .
H2 H 0.1530 0.2551 -0.0155 0.049 Uiso 1 1 calc R
C20 C -1.0708(4) 0.8292(3) 0.3408(3) 0.0470(11) Uani 1 1 d .
H20 H -1.1406 0.8402 0.3388 0.056 Uiso 1 1 calc R
C11 C -0.3499(3) 0.5964(3) 0.2757(2) 0.0277(7) Uani 1 1 d .
H11A H -0.3217 0.6465 0.2639 0.033 Uiso 1 1 calc R
H11B H -0.3719 0.5817 0.3364 0.033 Uiso 1 1 calc R
C24 C -0.9333(3) 0.5351(3) 0.2720(3) 0.0378(9) Uani 1 1 d .
O9 O -0.8937(3) 0.5848(2) 0.4682(2) 0.0598(10) Uani 1 1 d .
C17 C -0.8583(3) 0.7938(3) 0.3443(2) 0.0296(7) Uani 1 1 d .
C34 C -0.8079(3) 0.3114(3) 0.3994(2) 0.0329(8) Uani 1 1 d .
H34A H -0.8447 0.2666 0.4192 0.040 Uiso 1 1 calc R
H34B H -0.8341 0.3533 0.4445 0.040 Uiso 1 1 calc R
C40 C -0.3687(3) 0.1512(3) 0.4885(2) 0.0305(8) Uani 1 1 d .
C44 C -0.2112(4) 0.1965(4) 0.4456(3) 0.0449(10) Uani 1 1 d .
H44 H -0.1823 0.2438 0.4288 0.054 Uiso 1 1 calc R
C39 C -0.4906(3) 0.1751(3) 0.5085(2) 0.0312(8) Uani 1 1 d .
H39 H -0.5410 0.1861 0.5628 0.037 Uiso 1 1 calc R
C23 C -0.8397(3) 0.6244(3) 0.4101(2) 0.0302(8) Uani 1 1 d .
C1 C 0.1019(3) 0.3622(3) 0.0582(2) 0.0401(10) Uani 1 1 d .
H1 H 0.1716 0.3502 0.0612 0.048 Uiso 1 1 calc R
C35 C -0.6824(3) 0.2563(3) 0.3778(2) 0.0260(7) Uani 1 1 d .
H35 H -0.6599 0.2017 0.3449 0.031 Uiso 1 1 calc R
C15 C -0.7251(3) 0.7689(3) 0.1537(2) 0.0300(8) Uani 1 1 d .
C38 C -0.3657(3) 0.0758(3) 0.3207(2) 0.0319(8) Uani 1 1 d .
C36 C -0.6473(3) 0.2193(3) 0.4562(2) 0.0281(7) Uani 1 1 d .
H36A H -0.6798 0.2712 0.4936 0.034 Uiso 1 1 calc R
H36B H -0.6744 0.1696 0.4860 0.034 Uiso 1 1 calc R
C46 C -0.3982(4) 0.3267(3) 0.4517(2) 0.0338(8) Uani 1 1 d .
C4 C -0.1083(3) 0.4027(3) 0.0467(2) 0.0255(7) Uani 1 1 d .
C45 C -0.3247(3) 0.2226(3) 0.4610(2) 0.0306(8) Uani 1 1 d .
C14 C -0.6566(3) 0.7911(3) 0.1925(2) 0.0323(8) Uani 1 1 d .
H14A H -0.5821 0.7775 0.1528 0.039 Uiso 1 1 calc R
H14B H -0.6905 0.8589 0.2028 0.039 Uiso 1 1 calc R
C8 C -0.1944(3) 0.5389(3) 0.1474(2) 0.0257(7) Uani 1 1 d .
H8 H -0.2108 0.6029 0.1279 0.031 Uiso 1 1 calc R
O3W O -0.0320(3) 0.1617(2) -0.1017(2) 0.0631(10) Uani 1 1 d .
H3WA H 0.0269 0.1816 -0.1066 0.076 Uiso 1 1 calc R
H3WB H -0.1025 0.2109 -0.0734 0.076 Uiso 1 1 calc R
N1 N -0.2618(2) 0.5085(2) 0.23111(17) 0.0227(6) Uani 1 1 d .
C22 C -0.9017(3) 0.7228(3) 0.3741(2) 0.0292(7) Uani 1 1 d .
C9 C -0.1884(3) 0.4409(3) 0.2811(2) 0.0277(7) Uani 1 1 d .
H9A H -0.2290 0.4472 0.3410 0.033 Uiso 1 1 calc R
H9B H -0.1245 0.4570 0.2690 0.033 Uiso 1 1 calc R
C10 C -0.1486(3) 0.3377(3) 0.2597(2) 0.0283(7) Uani 1 1 d .
O16 O -0.3053(3) -0.0062(2) 0.2949(2) 0.0486(8) Uani 1 1 d .
C41 C -0.2970(4) 0.0567(3) 0.5007(3) 0.0453(10) Uani 1 1 d .
H41 H -0.3252 0.0089 0.5204 0.054 Uiso 1 1 calc R
C37 C -0.4701(3) 0.0862(2) 0.3956(2) 0.0299(8) Uani 1 1 d .
H37A H -0.5233 0.0776 0.3773 0.036 Uiso 1 1 calc R
H37B H -0.4509 0.0356 0.4385 0.036 Uiso 1 1 calc R
C12 C -0.4494(3) 0.6296(2) 0.2438(2) 0.0267(7) Uani 1 1 d .
H12 H -0.4276 0.6473 0.1830 0.032 Uiso 1 1 calc R
C16 C -0.7467(3) 0.7808(3) 0.3472(2) 0.0316(8) Uani 1 1 d .
H16 H -0.7388 0.8005 0.3917 0.038 Uiso 1 1 calc R
O8 O -0.7339(2) 0.58756(18) 0.37779(15) 0.0284(5) Uani 1 1 d .
O6 O -0.7351(2) 0.68837(18) 0.17588(16) 0.0302(5) Uani 1 1 d .
O17 O -0.4601(2) 0.35135(17) 0.40545(16) 0.0319(6) Uani 1 1 d .
N4 N -0.5236(2) 0.1796(2) 0.43370(18) 0.0252(6) Uani 1 1 d .
O12 O -0.6707(2) 0.36077(19) 0.13952(17) 0.0364(6) Uani 1 1 d .
O11 O -0.8371(2) 0.53423(19) 0.23379(19) 0.0379(6) Uani 1 1 d .
N2 N -0.6489(2) 0.7337(2) 0.27293(19) 0.0260(6) Uani 1 1 d .
O10 O -1.0175(2) 0.5949(2) 0.2544(2) 0.0519(8) Uani 1 1 d .
N3 N -0.8369(2) 0.3695(2) 0.32363(18) 0.0278(6) Uani 1 1 d .
C19 C -1.0277(4) 0.8993(3) 0.3104(3) 0.0464(11) Uani 1 1 d .
H19 H -1.0687 0.9577 0.2876 0.056 Uiso 1 1 calc R
C31 C -0.5769(5) 0.1034(3) 0.1830(3) 0.0597(14) Uani 1 1 d .
H31 H -0.5047 0.0880 0.1459 0.072 Uiso 1 1 calc R
C30 C -0.6074(6) 0.0314(4) 0.2348(4) 0.0763(19) Uani 1 1 d .
H30 H -0.5548 -0.0314 0.2332 0.092 Uiso 1 1 calc R
C29 C -0.7118(6) 0.0513(4) 0.2871(4) 0.0672(16) Uani 1 1 d .
H29 H -0.7324 0.0022 0.3198 0.081 Uiso 1 1 calc R
C26 C -0.8490(3) 0.3182(3) 0.2647(3) 0.0382(9) Uani 1 1 d .
H26 H -0.9074 0.3452 0.2419 0.046 Uiso 1 1 calc R
C43 C -0.1401(4) 0.1014(4) 0.4546(3) 0.0587(14) Uani 1 1 d .
H43 H -0.0639 0.0849 0.4410 0.070 Uiso 1 1 calc R
C42 C -0.1832(4) 0.0329(4) 0.4836(3) 0.0559(13) Uani 1 1 d .
H42 H -0.1366 -0.0305 0.4921 0.067 Uiso 1 1 calc R
O8W O 0.6543(4) 0.8452(3) 0.2591(3) 0.0910(15) Uani 1 1 d .
H8WB H 0.7284 0.8159 0.2649 0.109 Uiso 1 1 calc R
H8WA H 0.6043 0.9056 0.2852 0.109 Uiso 1 1 calc R
O7W O 0.6377(9) 0.8802(5) 0.0650(6) 0.362(11) Uani 1 1 d .
H7WB H 0.7129 0.8539 0.0681 0.435 Uiso 1 1 calc R
H7WA H 0.5880 0.9418 0.0891 0.435 Uiso 1 1 calc R
C47 C 0.0853(6) 0.0798(5) 0.1425(5) 0.091(2) Uani 1 1 d .
H47C H 0.0754 0.0890 0.0880 0.137 Uiso 1 1 calc R
H47B H 0.1225 0.0124 0.1552 0.137 Uiso 1 1 calc R
H47A H 0.1296 0.1132 0.1420 0.137 Uiso 1 1 calc R
O1W O -0.2866(4) 0.2450(3) 0.0795(2) 0.0672(11) Uani 1 1 d .
H1WB H -0.2729 0.2979 0.0886 0.081 Uiso 1 1 calc R
H1WA H -0.3501 0.2359 0.1231 0.081 Uiso 1 1 calc R
O2W O -0.1603(3) 0.0123(3) 0.1371(3) 0.0716(11) Uani 1 1 d .
H2WB H -0.1967 0.0730 0.1637 0.086 Uiso 1 1 calc R
H2WA H -0.1598 -0.0445 0.1745 0.086 Uiso 1 1 calc R
O4W O -0.2692(3) 0.5481(2) 0.4610(2) 0.0561(8) Uani 1 1 d .
H4WB H -0.2138 0.5653 0.4677 0.067 Uiso 1 1 calc R
H4WA H -0.3402 0.5631 0.5058 0.067 Uiso 1 1 calc R
O5W O -0.4946(3) 0.5879(2) 0.0344(2) 0.0487(8) Uani 1 1 d .
H5WA H -0.4617 0.5811 0.0778 0.058 Uiso 1 1 calc R
H5WB H -0.5227 0.6547 0.0140 0.058 Uiso 1 1 calc R
Na1 Na -0.40440(15) 0.49806(11) 0.55883(12) 0.0435(4) Uani 1 1 d .
Na2 Na -0.63391(14) 0.52027(13) 0.08087(10) 0.0433(4) Uani 1 1 d .
Na3 Na -0.18996(16) 0.17219(13) 0.18409(13) 0.0527(5) Uani 1 1 d .
O6W O 0.6748(6) 0.0779(6) 0.0313(5) 0.183(4) Uani 1 1 d .
H6WB H 0.7328 0.0222 0.0477 0.220 Uiso 1 1 calc R
H6WA H 0.6640 0.1394 0.0465 0.220 Uiso 1 1 calc R

loop_
_atom_site_aniso_label
_atom_site_aniso_U_11
_atom_site_aniso_U_22
_atom_site_aniso_U_33
_atom_site_aniso_U_23
_atom_site_aniso_U_13
_atom_site_aniso_U_12
Zn1 0.0235(2) 0.01927(19) 0.02398(19) 0.00073(14) -0.00965(15) -0.00988(15)
Zn2 0.0286(2) 0.02041(19) 0.0266(2) -0.00238(14) -0.01355(16) -0.00762(16)
Cu1 0.0200(2) 0.0197(2) 0.0279(2) -0.00091(15) -0.00888(16) -0.00947(16)
O20 0.0234(12) 0.0215(11) 0.0287(12) 0.0000(9) -0.0111(10) -0.0097(10)
Cu2 0.0217(2) 0.0243(2) 0.0273(2) 0.00258(16) -0.01066(16) -0.00985(17)
O19 0.0252(12) 0.0212(11) 0.0270(12) 0.0005(9) -0.0107(10) -0.0124(10)
O5 0.0251(12) 0.0208(12) 0.0408(14) -0.0063(10) -0.0129(11) -0.0093(10)
O4 0.0314(15) 0.0384(16) 0.0539(18) 0.0073(13) -0.0222(13) -0.0139(13)
O2 0.0400(16) 0.0474(17) 0.0306(14) -0.0099(12) -0.0171(12) -0.0128(13)
O3 0.0241(13) 0.0259(13) 0.0403(14) 0.0003(10) -0.0137(11) -0.0095(10)
O1 0.0305(14) 0.0406(15) 0.0266(13) -0.0020(11) -0.0126(11) -0.0125(12)
C27 0.047(2) 0.036(2) 0.036(2) -0.0010(16) -0.0191(18) -0.0238(19)
C13 0.0317(19) 0.0271(18) 0.038(2) -0.0079(15) -0.0131(16) -0.0137(15)
O15 0.0313(14) 0.0216(12) 0.0331(13) -0.0004(10) -0.0069(11) -0.0064(11)
C6 0.0307(19) 0.046(2) 0.0252(17) 0.0047(15) -0.0088(15) -0.0225(18)
C5 0.0264(17) 0.0342(19) 0.0208(15) 0.0034(13) -0.0068(13) -0.0172(15)
O18 0.137(4) 0.0426(19) 0.068(2) 0.0021(16) -0.069(3) -0.042(2)
C25 0.0205(18) 0.053(3) 0.042(2) -0.0146(19) -0.0062(16) -0.0099(18)
O14 0.0230(12) 0.0321(13) 0.0314(13) 0.0106(10) -0.0116(10) -0.0148(11)
C7 0.0344(19) 0.0281(18) 0.0222(16) 0.0038(13) -0.0119(14) -0.0141(16)
C33 0.050(3) 0.043(2) 0.034(2) -0.0095(18) -0.0035(19) -0.021(2)
O13 0.100(3) 0.053(2) 0.069(3) -0.0218(19) 0.033(2) -0.033(2)
O7 0.058(2) 0.0386(16) 0.0433(17) 0.0161(13) -0.0275(15) -0.0123(15)
C28 0.074(3) 0.047(3) 0.050(3) 0.001(2) -0.023(2) -0.040(3)
C18 0.042(2) 0.0222(18) 0.044(2) -0.0073(16) -0.0118(18) -0.0005(17)
C21 0.0276(19) 0.039(2) 0.033(2) -0.0076(16) -0.0052(15) -0.0082(17)
O21 0.047(2) 0.045(2) 0.138(4) -0.023(2) -0.021(2) -0.0104(18)
C3 0.037(2) 0.038(2) 0.0301(19) -0.0066(15) -0.0099(16) -0.0118(18)
C32 0.053(3) 0.031(2) 0.037(2) -0.0045(16) -0.0184(19) -0.0169(19)
Na4 0.0382(9) 0.0382(9) 0.0363(8) -0.0055(7) -0.0152(7) -0.0067(7)
O9W 0.050(2) 0.059(2) 0.065(2) -0.0107(18) -0.0056(17) -0.0195(18)
C2 0.032(2) 0.044(2) 0.034(2) -0.0014(17) -0.0079(17) -0.0053(18)
C20 0.033(2) 0.045(3) 0.054(3) -0.009(2) -0.016(2) -0.002(2)
C11 0.0272(18) 0.0289(18) 0.0327(18) -0.0090(14) -0.0084(14) -0.0137(15)
C24 0.035(2) 0.030(2) 0.049(2) -0.0137(17) -0.0198(19) -0.0025(17)
O9 0.0337(17) 0.054(2) 0.059(2) 0.0245(17) -0.0022(15) -0.0111(15)
C17 0.0302(19) 0.0261(18) 0.0260(17) -0.0070(13) -0.0071(14) -0.0042(15)
C34 0.032(2) 0.045(2) 0.0269(18) 0.0019(15) -0.0044(15) -0.0247(18)
C40 0.040(2) 0.0328(19) 0.0237(17) 0.0030(14) -0.0161(15) -0.0155(17)
C44 0.045(3) 0.068(3) 0.028(2) 0.0008(19) -0.0111(18) -0.029(2)
C39 0.040(2) 0.037(2) 0.0209(16) 0.0043(14) -0.0125(15) -0.0199(17)
C23 0.0289(19) 0.0311(19) 0.0268(17) -0.0018(14) -0.0086(14) -0.0082(16)
C1 0.027(2) 0.060(3) 0.0296(19) 0.0043(18) -0.0100(16) -0.0153(19)
C35 0.0287(18) 0.0306(18) 0.0245(16) 0.0019(13) -0.0075(14) -0.0190(15)
C15 0.033(2) 0.0257(18) 0.0266(17) 0.0000(13) -0.0126(15) -0.0053(15)
C38 0.036(2) 0.0204(17) 0.039(2) 0.0001(14) -0.0177(17) -0.0070(15)
C36 0.036(2) 0.0314(19) 0.0211(16) 0.0037(13) -0.0078(14) -0.0198(16)
C46 0.052(2) 0.035(2) 0.0283(18) 0.0016(15) -0.0177(17) -0.0271(19)
C4 0.0276(18) 0.0307(18) 0.0190(15) 0.0026(13) -0.0078(13) -0.0136(15)
C45 0.039(2) 0.041(2) 0.0190(16) 0.0023(14) -0.0143(15) -0.0193(17)
C14 0.039(2) 0.0226(17) 0.0352(19) 0.0031(14) -0.0149(16) -0.0115(16)
C8 0.0301(18) 0.0267(17) 0.0236(16) -0.0004(13) -0.0051(13) -0.0171(15)
O3W 0.066(2) 0.046(2) 0.075(3) -0.0103(17) -0.030(2) -0.0101(18)
N1 0.0224(14) 0.0278(15) 0.0215(13) -0.0020(11) -0.0071(11) -0.0127(12)
C22 0.0277(18) 0.0284(18) 0.0253(17) -0.0068(13) -0.0069(14) -0.0043(15)
C9 0.0268(18) 0.036(2) 0.0252(17) -0.0007(14) -0.0106(14) -0.0153(16)
C10 0.0250(17) 0.0355(19) 0.0263(17) 0.0061(14) -0.0109(14) -0.0146(15)
O16 0.055(2) 0.0235(14) 0.0554(19) -0.0073(13) -0.0124(16) -0.0060(14)
C41 0.057(3) 0.033(2) 0.053(3) 0.0036(18) -0.032(2) -0.013(2)
C37 0.041(2) 0.0180(16) 0.0335(19) 0.0022(13) -0.0140(16) -0.0140(15)
C12 0.0293(18) 0.0258(17) 0.0285(17) -0.0046(13) -0.0086(14) -0.0130(15)
C16 0.034(2) 0.0290(18) 0.0330(19) -0.0118(15) -0.0098(16) -0.0097(16)
O8 0.0284(13) 0.0291(13) 0.0227(12) -0.0004(9) -0.0081(10) -0.0072(11)
O6 0.0349(14) 0.0283(13) 0.0305(13) -0.0009(10) -0.0174(11) -0.0097(11)
O17 0.0440(16) 0.0232(12) 0.0352(14) -0.0010(10) -0.0201(12) -0.0131(12)
N4 0.0313(16) 0.0222(14) 0.0247(14) 0.0017(11) -0.0116(12) -0.0119(12)
O12 0.0478(17) 0.0314(14) 0.0300(13) -0.0041(11) -0.0100(12) -0.0163(13)
O11 0.0326(15) 0.0298(14) 0.0491(17) 0.0003(12) -0.0195(13) -0.0059(12)
N2 0.0309(16) 0.0207(14) 0.0295(15) -0.0020(11) -0.0110(12) -0.0112(12)
O10 0.0287(16) 0.0473(18) 0.071(2) -0.0113(16) -0.0228(15) 0.0025(14)
N3 0.0215(14) 0.0371(17) 0.0269(15) -0.0040(12) -0.0078(12) -0.0123(13)
C19 0.038(2) 0.034(2) 0.051(3) -0.0047(19) -0.018(2) 0.0054(19)
C31 0.067(4) 0.039(3) 0.058(3) -0.012(2) -0.015(3) -0.008(2)
C30 0.108(5) 0.024(2) 0.084(4) -0.008(3) -0.036(4) -0.008(3)
C29 0.104(5) 0.047(3) 0.060(3) 0.007(3) -0.028(3) -0.039(3)
C26 0.034(2) 0.048(2) 0.046(2) -0.0064(18) -0.0204(18) -0.0196(19)
C43 0.035(2) 0.085(4) 0.041(3) -0.008(2) -0.016(2) -0.005(3)
C42 0.053(3) 0.050(3) 0.050(3) -0.006(2) -0.024(2) 0.001(2)
O8W 0.093(3) 0.045(2) 0.143(4) 0.004(2) -0.053(3) -0.024(2)
O7W 0.278(11) 0.122(6) 0.217(9) 0.071(6) 0.163(9) 0.107(7)
C47 0.084(5) 0.061(4) 0.097(5) 0.002(4) -0.008(4) -0.021(4)
O1W 0.105(3) 0.051(2) 0.048(2) -0.0083(16) -0.015(2) -0.037(2)
O2W 0.070(3) 0.044(2) 0.070(3) -0.0038(17) -0.005(2) -0.0078(18)
O4W 0.061(2) 0.059(2) 0.0431(18) -0.0034(15) -0.0170(16) -0.0182(18)
O5W 0.0455(18) 0.056(2) 0.0442(17) 0.0112(14) -0.0170(14) -0.0237(16)
Na1 0.0531(10) 0.0246(8) 0.0644(11) -0.0048(7) -0.0391(9) -0.0076(7)
Na2 0.0358(9) 0.0649(11) 0.0278(8) 0.0008(7) -0.0139(7) -0.0167(8)
Na3 0.0425(10) 0.0406(10) 0.0657(12) 0.0001(8) -0.0096(9) -0.0154(8)
O6W 0.130(6) 0.187(7) 0.138(6) 0.065(5) 0.001(5) -0.044(5)

loop_
_atom_type_symbol
_atom_type_description
_atom_type_scat_dispersion_real
_atom_type_scat_dispersion_imag
_atom_type_scat_source
C C 0.0033 0.0016 'International Tables Vol C Tables 4.2.6.8 and 6.1.1.4'
H H 0.0000 0.0000 'International Tables Vol C Tables 4.2.6.8 and 6.1.1.4'
N N 0.0061 0.0033 'International Tables Vol C Tables 4.2.6.8 and 6.1.1.4'
O O 0.0106 0.0060 'International Tables Vol C Tables 4.2.6.8 and 6.1.1.4'
Na Na 0.0362 0.0249 'International Tables Vol C Tables 4.2.6.8 and 6.1.1.4'
Cu Cu 0.3201 1.2651 'International Tables Vol C Tables 4.2.6.8 and 6.1.1.4'
Zn Zn 0.2839 1.4301 'International Tables Vol C Tables 4.2.6.8 and 6.1.1.4'

loop_
_geom_angle_atom_site_label_1
_geom_angle_atom_site_label_2
_geom_angle_atom_site_label_3
_geom_angle
_geom_angle_site_symmetry_1
_geom_angle_site_symmetry_3
O14 Zn1 O19 98.67(9) . .
O14 Zn1 O17 114.12(11) . .
O19 Zn1 O17 93.55(10) . .
O14 Zn1 O15 123.92(11) . .
O19 Zn1 O15 93.90(10) . .
O17 Zn1 O15 119.34(11) . .
O14 Zn1 N4 82.03(10) . .
O19 Zn1 N4 173.23(10) . .
O17 Zn1 N4 92.29(10) . .
O15 Zn1 N4 80.23(10) . .
O14 Zn1 Na3 137.86(8) . .
O19 Zn1 Na3 60.55(7) . .
O17 Zn1 Na3 104.02(9) . .
O15 Zn1 Na3 36.57(8) . .
N4 Zn1 Na3 114.59(8) . .
O20 Zn2 O5 93.73(10) . .
O20 Zn2 O8 100.26(10) . .
O5 Zn2 O8 103.35(10) . .
O20 Zn2 O6 94.06(10) . .
O5 Zn2 O6 139.95(11) . .
O8 Zn2 O6 113.73(10) . .
O20 Zn2 N2 168.77(11) . .
O5 Zn2 N2 83.83(10) . .
O8 Zn2 N2 90.97(11) . .
O6 Zn2 N2 81.05(10) . .
O20 Zn2 Na2 40.21(7) . .
O5 Zn2 Na2 109.35(8) . .
O8 Zn2 Na2 128.39(8) . .
O6 Zn2 Na2 57.95(8) . .
N2 Zn2 Na2 130.64(9) . .
O20 Zn2 Na1 95.95(7) . 2_466
O5 Zn2 Na1 61.83(8) . 2_466
O8 Zn2 Na1 42.02(7) . 2_466
O6 Zn2 Na1 155.19(8) . 2_466
N2 Zn2 Na1 92.56(8) . 2_466
Na2 Zn2 Na1 136.12(4) . 2_466
O19 Cu1 O5 96.85(10) . .
O19 Cu1 O3 91.10(10) . .
O5 Cu1 O3 157.06(11) . .
O19 Cu1 N1 173.51(10) . .
O5 Cu1 N1 86.55(10) . .
O3 Cu1 N1 83.73(11) . .
O19 Cu1 O1 95.63(9) . .
O5 Cu1 O1 97.23(10) . .
O3 Cu1 O1 103.38(10) . .
N1 Cu1 O1 89.40(10) . .
Cu2 O20 Zn2 122.01(13) . .
Cu2 O20 Na2 100.26(10) . .
Zn2 O20 Na2 107.04(11) . .
Cu2 O20 H20' 108.9 . .
Zn2 O20 H20' 108.9 . .
Na2 O20 H20' 108.9 . .
O20 Cu2 O14 98.52(10) . .
O20 Cu2 O11 89.67(11) . .
O14 Cu2 O11 163.34(12) . .
O20 Cu2 N3 172.73(11) . .
O14 Cu2 N3 86.19(11) . .
O11 Cu2 N3 84.40(12) . .
O20 Cu2 O12 90.04(10) . .
O14 Cu2 O12 105.53(11) . .
O11 Cu2 O12 88.84(11) . .
N3 Cu2 O12 94.05(11) . .
O20 Cu2 Na2 44.15(7) . .
O14 Cu2 Na2 128.92(8) . .
O11 Cu2 Na2 66.39(9) . .
N3 Cu2 Na2 135.47(9) . .
O12 Cu2 Na2 54.55(7) . .
Cu1 O19 Zn1 122.58(12) . .
Cu1 O19 H19' 118.7 . .
Zn1 O19 H19' 118.7 . .
C12 O5 Cu1 107.4(2) . .
C12 O5 Zn2 109.87(19) . .
Cu1 O5 Zn2 134.18(12) . .
C7 O2 Na4 148.5(3) . .
C7 O2 Na2 113.8(2) . 2_465
Na4 O2 Na2 92.22(10) . 2_465
C10 O3 Cu1 114.1(2) . .
C10 O3 Na3 130.6(2) . .
Cu1 O3 Na3 115.06(11) . .
C7 O1 Cu1 122.3(2) . .
C32 C27 C28 119.2(4) . .
C32 C27 C26 125.7(4) . .
C28 C27 C26 115.1(4) . .
N2 C13 C12 110.3(3) . .
N2 C13 H13A 109.6 . .
C12 C13 H13A 109.6 . .
N2 C13 H13B 109.6 . .
C12 C13 H13B 109.6 . .
H13A C13 H13B 108.1 . .
C38 O15 Zn1 115.7(2) . .
C38 O15 Na3 131.9(2) . .
Zn1 O15 Na3 112.38(11) . .
C1 C6 C5 122.0(4) . .
C1 C6 H6 119.0 . .
C5 C6 H6 119.0 . .
C6 C5 C4 118.5(3) . .
C6 C5 C8 117.5(3) . .
C4 C5 C8 124.0(3) . .
C46 O18 Na1 175.8(4) . .
C46 O18 Na1 79.8(3) . 2_466
Na1 O18 Na1 96.22(14) . 2_466
N3 C25 C24 109.3(3) . .
N3 C25 H25A 109.8 . .
C24 C25 H25A 109.8 . .
N3 C25 H25B 109.8 . .
C24 C25 H25B 109.8 . .
H25A C25 H25B 108.3 . .
C35 O14 Cu2 113.32(19) . .
C35 O14 Zn1 114.76(19) . .
Cu2 O14 Zn1 131.74(12) . .
O2 C7 O1 123.3(3) . .
O2 C7 C4 117.8(3) . .
O1 C7 C4 118.9(3) . .
O2 C7 Na2 44.45(18) . 2_465
O1 C7 Na2 82.4(2) . 2_465
C4 C7 Na2 152.4(2) . 2_465
O12 C33 O13 124.5(4) . .
O12 C33 C32 118.9(4) . .
O13 C33 C32 116.6(4) . .
C29 C28 C27 121.7(5) . .
C29 C28 H28 119.1 . .
C27 C28 H28 119.1 . .
C19 C18 C17 121.1(4) . .
C19 C18 H18 119.4 . .
C17 C18 H18 119.4 . .
C20 C21 C22 121.2(4) . .
C20 C21 H21 119.4 . .
C22 C21 H21 119.4 . .
C47 O21 H21' 109.5 . .
C4 C3 C2 121.5(4) . .
C4 C3 H3 119.2 . .
C2 C3 H3 119.2 . .
C27 C32 C31 117.5(4) . .
C27 C32 C33 124.3(4) . .
C31 C32 C33 118.2(4) . .
O2 Na4 O11 90.37(11) . 2_465
O2 Na4 O6 90.88(11) . 2_465
O11 Na4 O6 81.10(10) 2_465 2_465
O2 Na4 O10 111.36(12) . 2_465
O11 Na4 O10 53.38(10) 2_465 2_465
O6 Na4 O10 127.66(11) 2_465 2_465
O2 Na4 C24 104.09(12) . 2_465
O11 Na4 C24 26.94(10) 2_465 2_465
O6 Na4 C24 103.87(11) 2_465 2_465
O10 Na4 C24 26.61(11) 2_465 2_465
O2 Na4 Na2 44.23(7) . 2_465
O11 Na4 Na2 60.71(8) 2_465 2_465
O6 Na4 Na2 56.50(7) 2_465 2_465
O10 Na4 Na2 108.71(9) 2_465 2_465
C24 Na4 Na2 85.70(10) 2_465 2_465
H9WB O9W H9WA 117.5 . .
C1 C2 C3 119.9(4) . .
C1 C2 H2 120.0 . .
C3 C2 H2 120.0 . .
C19 C20 C21 119.3(4) . .
C19 C20 H20 120.4 . .
C21 C20 H20 120.4 . .
N1 C11 C12 107.9(3) . .
N1 C11 H11A 110.1 . .
C12 C11 H11A 110.1 . .
N1 C11 H11B 110.1 . .
C12 C11 H11B 110.1 . .
H11A C11 H11B 108.4 . .
O10 C24 O11 123.1(4) . .
O10 C24 C25 121.3(4) . .
O11 C24 C25 115.5(3) . .
O10 C24 Na4 66.1(3) . 2_465
O11 C24 Na4 57.7(2) . 2_465
C25 C24 Na4 167.8(3) . 2_465
C22 C17 C18 118.4(4) . .
C22 C17 C16 123.0(3) . .
C18 C17 C16 118.5(4) . .
N3 C34 C35 110.3(3) . .
N3 C34 H34A 109.6 . .
C35 C34 H34A 109.6 . .
N3 C34 H34B 109.6 . .
C35 C34 H34B 109.6 . .
H34A C34 H34B 108.1 . .
C41 C40 C45 118.6(4) . .
C41 C40 C39 119.7(4) . .
C45 C40 C39 121.7(3) . .
C43 C44 C45 121.6(4) . .
C43 C44 H44 119.2 . .
C45 C44 H44 119.2 . .
N4 C39 C40 114.0(3) . .
N4 C39 H39 123.0 . .
C40 C39 H39 123.0 . .
O9 C23 O8 123.9(3) . .
O9 C23 C22 118.8(3) . .
O8 C23 C22 117.3(3) . .
C2 C1 C6 119.4(4) . .
C2 C1 H1 120.3 . .
C6 C1 H1 120.3 . .
O14 C35 C36 109.2(3) . .
O14 C35 C34 109.1(3) . .
C36 C35 C34 111.6(3) . .
O14 C35 H35 109.0 . .
C36 C35 H35 109.0 . .
C34 C35 H35 109.0 . .
O7 C15 O6 124.2(4) . .
O7 C15 C14 118.3(3) . .
O6 C15 C14 117.5(3) . .
O16 C38 O15 124.3(4) . .
O16 C38 C37 117.2(3) . .
O15 C38 C37 118.5(3) . .
N4 C36 C35 110.5(3) . .
N4 C36 H36A 109.5 . .
C35 C36 H36A 109.5 . .
N4 C36 H36B 109.5 . .
C35 C36 H36B 109.5 . .
H36A C36 H36B 108.1 . .
O18 C46 O17 122.3(4) . .
O18 C46 C45 118.6(4) . .
O17 C46 C45 119.1(3) . .
O18 C46 Na1 76.0(3) . 2_466
O17 C46 Na1 48.15(19) . 2_466
C45 C46 Na1 160.8(3) . 2_466
C3 C4 C5 118.6(3) . .
C3 C4 C7 117.9(3) . .
C5 C4 C7 123.5(3) . .
C44 C45 C40 119.1(4) . .
C44 C45 C46 119.4(4) . .
C40 C45 C46 121.5(3) . .
N2 C14 C15 111.7(3) . .
N2 C14 H14A 109.3 . .
C15 C14 H14A 109.3 . .
N2 C14 H14B 109.3 . .
C15 C14 H14B 109.3 . .
H14A C14 H14B 107.9 . .
N1 C8 C5 114.5(3) . .
N1 C8 H8 122.8 . .
C5 C8 H8 122.8 . .
H3WA O3W H3WB 107.8 . .
C9 N1 C11 114.1(3) . .
C9 N1 C8 110.9(3) . .
C11 N1 C8 108.8(3) . .
C9 N1 Cu1 103.7(2) . .
C11 N1 Cu1 104.42(19) . .
C8 N1 Cu1 114.88(19) . .
C21 C22 C17 119.7(3) . .
C21 C22 C23 116.9(3) . .
C17 C22 C23 123.4(3) . .
N1 C9 C10 110.8(3) . .
N1 C9 H9A 109.5 . .
C10 C9 H9A 109.5 . .
N1 C9 H9B 109.5 . .
C10 C9 H9B 109.5 . .
H9A C9 H9B 108.1 . .
O4 C10 O3 124.7(4) . .
O4 C10 C9 119.4(3) . .
O3 C10 C9 115.8(3) . .
C40 C41 C42 120.8(4) . .
C40 C41 H41 119.6 . .
C42 C41 H41 119.6 . .
N4 C37 C38 113.7(3) . .
N4 C37 H37A 108.8 . .
C38 C37 H37A 108.8 . .
N4 C37 H37B 108.8 . .
C38 C37 H37B 108.8 . .
H37A C37 H37B 107.7 . .
O5 C12 C13 109.2(3) . .
O5 C12 C11 107.6(3) . .
C13 C12 C11 110.7(3) . .
O5 C12 H12 109.8 . .
C13 C12 H12 109.8 . .
C11 C12 H12 109.8 . .
N2 C16 C17 115.1(3) . .
N2 C16 H16 122.4 . .
C17 C16 H16 122.4 . .
C23 O8 Zn2 127.7(2) . .
C23 O8 Na1 130.6(2) . 2_466
Zn2 O8 Na1 101.46(11) . 2_466
C15 O6 Zn2 112.9(2) . .
C15 O6 Na4 115.0(2) . 2_465
Zn2 O6 Na4 129.04(12) . 2_465
C15 O6 Na2 129.2(2) . .
Zn2 O6 Na2 84.33(9) . .
Na4 O6 Na2 78.85(8) 2_465 .
C46 O17 Zn1 132.5(2) . .
C46 O17 Na1 107.7(2) . 2_466
Zn1 O17 Na1 118.87(12) . 2_466
C37 N4 C39 112.1(3) . .
C37 N4 C36 112.4(3) . .
C39 N4 C36 110.3(3) . .
C37 N4 Zn1 104.0(2) . .
C39 N4 Zn1 113.9(2) . .
C36 N4 Zn1 103.72(19) . .
C33 O12 Cu2 123.5(3) . .
C33 O12 Na2 134.1(3) . .
Cu2 O12 Na2 81.49(9) . .
C24 O11 Cu2 114.1(3) . .
C24 O11 Na4 95.4(2) . 2_465
Cu2 O11 Na4 150.46(16) . 2_465
C14 N2 C13 113.0(3) . .
C14 N2 C16 112.0(3) . .
C13 N2 C16 108.3(3) . .
C14 N2 Zn2 104.2(2) . .
C13 N2 Zn2 106.9(2) . .
C16 N2 Zn2 112.4(2) . .
C24 O10 Na4 87.3(3) . 2_465
C34 N3 C26 115.9(3) . .
C34 N3 C25 113.6(3) . .
C26 N3 C25 106.6(3) . .
C34 N3 Cu2 105.2(2) . .
C26 N3 Cu2 111.4(2) . .
C25 N3 Cu2 103.4(2) . .
C20 C19 C18 120.2(4) . .
C20 C19 H19 119.9 . .
C18 C19 H19 119.9 . .
C30 C31 C32 120.8(5) . .
C30 C31 H31 119.6 . .
C32 C31 H31 119.6 . .
C29 C30 C31 120.8(5) . .
C29 C30 H30 119.6 . .
C31 C30 H30 119.6 . .
C30 C29 C28 119.6(5) . .
C30 C29 H29 120.2 . .
C28 C29 H29 120.2 . .
N3 C26 C27 114.9(3) . .
N3 C26 H26 122.6 . .
C27 C26 H26 122.6 . .
C42 C43 C44 119.2(5) . .
C42 C43 H43 120.4 . .
C44 C43 H43 120.4 . .
C43 C42 C41 120.7(5) . .
C43 C42 H42 119.7 . .
C41 C42 H42 119.7 . .
H8WB O8W H8WA 117.2 . .
H7WB O7W H7WA 116.6 . .
O21 C47 H47C 109.5 . .
O21 C47 H47B 109.5 . .
H47C C47 H47B 109.5 . .
O21 C47 H47A 109.5 . .
H47C C47 H47A 109.5 . .
H47B C47 H47A 109.5 . .
H1WB O1W H1WA 113.4 . .
H2WB O2W H2WA 116.5 . .
H4WB O4W H4WA 117.7 . .
Na2 O5W Na2 96.16(13) . 2_465
Na2 O5W H5WA 112.5 . .
Na2 O5W H5WA 112.5 2_465 .
Na2 O5W H5WB 112.5 . .
Na2 O5W H5WB 112.5 2_465 .
H5WA O5W H5WB 110.0 . .
O18 Na1 O17 131.20(14) . 2_466
O18 Na1 O8 102.35(13) . 2_466
O17 Na1 O8 124.50(11) 2_466 2_466
O18 Na1 O18 83.78(14) . 2_466
O17 Na1 O18 47.86(9) 2_466 2_466
O8 Na1 O18 169.48(13) 2_466 2_466
O18 Na1 C46 107.96(13) . 2_466
O17 Na1 C46 24.16(9) 2_466 2_466
O8 Na1 C46 148.66(11) 2_466 2_466
O18 Na1 C46 24.19(9) 2_466 2_466
O18 Na1 Zn2 109.15(10) . 2_466
O17 Na1 Zn2 102.16(9) 2_466 2_466
O8 Na1 Zn2 36.51(7) 2_466 2_466
O18 Na1 Zn2 133.45(11) 2_466 2_466
C46 Na1 Zn2 121.98(9) 2_466 2_466
O18 Na1 Na1 48.48(11) . 2_466
O17 Na1 Na1 82.97(8) 2_466 2_466
O8 Na1 Na1 149.87(10) 2_466 2_466
O18 Na1 Na1 35.30(6) 2_466 2_466
C46 Na1 Na1 59.48(8) 2_466 2_466
Zn2 Na1 Na1 135.12(8) 2_466 2_466
O20 Na2 O2 132.70(12) . 2_465
O20 Na2 O5W 91.30(11) . .
O2 Na2 O5W 113.84(12) 2_465 .
O20 Na2 O5W 121.18(12) . 2_465
O2 Na2 O5W 101.65(11) 2_465 2_465
O5W Na2 O5W 83.84(13) . 2_465
O20 Na2 O12 73.23(9) . .
O2 Na2 O12 99.71(11) 2_465 .
O5W Na2 O12 144.36(12) . .
O5W Na2 O12 77.73(11) 2_465 .
O20 Na2 O6 67.84(9) . .
O2 Na2 O6 80.01(9) 2_465 .
O5W Na2 O6 75.66(11) . .
O5W Na2 O6 158.04(11) 2_465 .
O12 Na2 O6 123.87(10) . .
O20 Na2 C7 148.58(11) . 2_465
O2 Na2 C7 21.79(9) 2_465 2_465
O5W Na2 C7 115.26(11) . 2_465
O5W Na2 C7 80.21(11) 2_465 2_465
O12 Na2 C7 91.46(10) . 2_465
O6 Na2 C7 101.33(10) . 2_465
O20 Na2 Cu2 35.59(6) . .
O2 Na2 Cu2 109.09(9) 2_465 .
O5W Na2 Cu2 126.83(9) . .
O5W Na2 Cu2 116.69(10) 2_465 .
O12 Na2 Cu2 43.96(6) . .
O6 Na2 Cu2 82.58(6) . .
C7 Na2 Cu2 116.32(8) 2_465 .
O20 Na2 Zn2 32.76(6) . .
O2 Na2 Zn2 115.69(9) 2_465 .
O5W Na2 Zn2 73.04(9) . .
O5W Na2 Zn2 141.46(9) 2_465 .
O12 Na2 Zn2 103.69(7) . .
O6 Na2 Zn2 37.72(5) . .
C7 Na2 Zn2 137.48(9) 2_465 .
Cu2 Na2 Zn2 60.73(3) . .
O20 Na2 Na4 90.34(8) . 2_465
O2 Na2 Na4 43.55(8) 2_465 2_465
O5W Na2 Na4 113.51(11) . 2_465
O5W Na2 Na4 144.55(10) 2_465 2_465
O12 Na2 Na4 98.82(8) . 2_465
O6 Na2 Na4 44.65(6) . 2_465
C7 Na2 Na4 64.51(8) 2_465 2_465
Cu2 Na2 Na4 78.61(5) . 2_465
Zn2 Na2 Na4 73.92(5) . 2_465
O20 Na2 Na2 111.51(9) . 2_465
O2 Na2 Na2 113.95(10) 2_465 2_465
O5W Na2 Na2 42.46(9) . 2_465
O5W Na2 Na2 41.38(8) 2_465 2_465
O12 Na2 Na2 113.33(10) . 2_465
O6 Na2 Na2 117.71(10) . 2_465
C7 Na2 Na2 99.69(9) 2_465 2_465
Cu2 Na2 Na2 134.71(8) . 2_465
Zn2 Na2 Na2 109.71(7) . 2_465
Na4 Na2 Na2 144.92(9) 2_465 2_465
O15 Na3 O3 97.98(11) . .
O15 Na3 Zn1 31.05(6) . .
O3 Na3 Zn1 71.15(7) . .
H6WB O6W H6WA 115.9 . .

loop_
_geom_bond_atom_site_label_1
_geom_bond_atom_site_label_2
_geom_bond_distance
_geom_bond_site_symmetry_2
Zn1 O14 1.977(2) .
Zn1 O19 1.981(2) .
Zn1 O17 2.007(2) .
Zn1 O15 2.044(2) .
Zn1 N4 2.211(3) .
Zn1 Na3 3.665(2) .
Zn2 O20 1.911(2) .
Zn2 O5 2.022(2) .
Zn2 O8 2.062(2) .
Zn2 O6 2.076(2) .
Zn2 N2 2.096(3) .
Zn2 Na2 3.3766(17) .
Zn2 Na1 3.3960(17) 2_466
Cu1 O19 1.920(2) .
Cu1 O5 1.978(2) .
Cu1 O3 1.987(2) .
Cu1 N1 2.038(3) .
Cu1 O1 2.224(3) .
O20 Cu2 1.905(2) .
O20 Na2 2.280(3) .
O20 H20' 0.9800 .
Cu2 O14 1.938(2) .
Cu2 O11 1.981(3) .
Cu2 N3 2.012(3) .
Cu2 O12 2.261(3) .
Cu2 Na2 3.2209(17) .
O19 H19' 0.9300 .
O5 C12 1.422(4) .
O4 C10 1.231(4) .
O2 C7 1.252(4) .
O2 Na4 2.333(3) .
O2 Na2 2.362(3) 2_465
O3 C10 1.282(4) .
O3 Na3 2.452(3) .
O1 C7 1.256(4) .
C27 C32 1.392(6) .
C27 C28 1.394(6) .
C27 C26 1.508(6) .
C13 N2 1.489(4) .
C13 C12 1.514(5) .
C13 H13A 0.9700 .
C13 H13B 0.9700 .
O15 C38 1.273(4) .
O15 Na3 2.362(3) .
C6 C1 1.386(6) .
C6 C5 1.399(5) .
C6 H6 0.9300 .
C5 C4 1.408(5) .
C5 C8 1.506(5) .
O18 C46 1.228(4) .
O18 Na1 2.245(3) .
O18 Na1 2.909(4) 2_466
C25 N3 1.498(5) .
C25 C24 1.529(6) .
C25 H25A 0.9700 .
C25 H25B 0.9700 .
O14 C35 1.421(4) .
C7 C4 1.513(5) .
C7 Na2 3.087(4) 2_465
C33 O12 1.239(5) .
C33 O13 1.246(6) .
C33 C32 1.533(6) .
O7 C15 1.238(4) .
C28 C29 1.360(8) .
C28 H28 0.9300 .
C18 C19 1.386(6) .
C18 C17 1.401(5) .
C18 H18 0.9300 .
C21 C20 1.383(6) .
C21 C22 1.395(5) .
C21 H21 0.9300 .
O21 C47 1.372(7) .
O21 H21' 0.8200 .
C3 C4 1.394(5) .
C3 C2 1.394(6) .
C3 H3 0.9300 .
C32 C31 1.401(6) .
Na4 O11 2.347(3) 2_465
Na4 O6 2.424(3) 2_465
Na4 O10 2.530(4) 2_465
Na4 C24 2.765(5) 2_465
Na4 Na2 3.384(2) 2_465
O9W H9WB 0.9700 .
O9W H9WA 0.9700 .
C2 C1 1.369(6) .
C2 H2 0.9300 .
C20 C19 1.381(7) .
C20 H20 0.9300 .
C11 N1 1.496(4) .
C11 C12 1.521(5) .
C11 H11A 0.9700 .
C11 H11B 0.9700 .
C24 O10 1.240(5) .
C24 O11 1.258(5) .
C24 Na4 2.765(5) 2_465
O9 C23 1.234(5) .
C17 C22 1.396(5) .
C17 C16 1.506(5) .
C34 N3 1.489(5) .
C34 C35 1.521(5) .
C34 H34A 0.9700 .
C34 H34B 0.9700 .
C40 C41 1.395(6) .
C40 C45 1.406(5) .
C40 C39 1.500(5) .
C44 C43 1.389(7) .
C44 C45 1.394(6) .
C44 H44 0.9300 .
C39 N4 1.483(4) .
C39 H39 0.9300 .
C23 O8 1.276(4) .
C23 C22 1.518(5) .
C1 H1 0.9300 .
C35 C36 1.507(5) .
C35 H35 0.9800 .
C15 O6 1.276(4) .
C15 C14 1.522(5) .
C38 O16 1.244(5) .
C38 C37 1.518(5) .
C36 N4 1.488(5) .
C36 H36A 0.9700 .
C36 H36B 0.9700 .
C46 O17 1.267(4) .
C46 C45 1.502(6) .
C46 Na1 2.950(4) 2_466
C14 N2 1.479(5) .
C14 H14A 0.9700 .
C14 H14B 0.9700 .
C8 N1 1.502(4) .
C8 H8 0.9300 .
O3W H3WA 0.9700 .
O3W H3WB 0.9700 .
N1 C9 1.488(4) .
C9 C10 1.522(5) .
C9 H9A 0.9700 .
C9 H9B 0.9700 .
C41 C42 1.399(7) .
C41 H41 0.9300 .
C37 N4 1.473(4) .
C37 H37A 0.9700 .
C37 H37B 0.9700 .
C12 H12 0.9800 .
C16 N2 1.501(5) .
C16 H16 0.9300 .
O8 Na1 2.320(3) 2_466
O6 Na4 2.424(3) 2_465
O6 Na2 2.876(3) .
O17 Na1 2.307(3) 2_466
O12 Na2 2.653(3) .
O11 Na4 2.347(3) 2_465
O10 Na4 2.530(4) 2_465
N3 C26 1.495(5) .
C19 H19 0.9300 .
C31 C30 1.387(8) .
C31 H31 0.9300 .
C30 C29 1.341(9) .
C30 H30 0.9300 .
C29 H29 0.9300 .
C26 H26 0.9300 .
C43 C42 1.359(8) .
C43 H43 0.9300 .
C42 H42 0.9300 .
O8W H8WB 0.9700 .
O8W H8WA 0.9700 .
O7W H7WB 0.9700 .
O7W H7WA 0.9700 .
C47 H47C 0.9600 .
C47 H47B 0.9600 .
C47 H47A 0.9600 .
O1W H1WB 0.9700 .
O1W H1WA 0.9700 .
O2W H2WB 0.9700 .
O2W H2WA 0.9700 .
O4W H4WB 0.9700 .
O4W H4WA 0.9700 .
O5W Na2 2.411(3) .
O5W Na2 2.462(4) 2_465
O5W H5WA 0.9700 .
O5W H5WB 0.9700 .
Na1 O17 2.307(3) 2_466
Na1 O8 2.320(3) 2_466
Na1 O18 2.909(4) 2_466
Na1 C46 2.950(4) 2_466
Na1 Zn2 3.3960(17) 2_466
Na1 Na1 3.862(3) 2_466
Na2 O2 2.362(3) 2_465
Na2 O5W 2.462(4) 2_465
Na2 C7 3.087(4) 2_465
Na2 Na4 3.384(2) 2_465
Na2 Na2 3.626(3) 2_465
O6W H6WB 0.9700 .
O6W H6WA 0.9700 .
